data_2312871
loop_
_publ_author_name
'Wysocki, Waldemar'
'Karczmarzyk, Zbigniew'
'Kamecka, Anna'

_publ_section_title
;
 Synthesis and structural characterization of ruthenium(II) hydrido
 carbonyl triphenylphosphine &#x3b1;-diimine complexes with derivatives of
 2,2'-bipyridine.
;
_journal_coeditor_code DG3074
_journal_issue 7
_journal_name_full 'Acta crystallographica. Section C, Structural chemistry'
_journal_paper_doi 10.1107/S2053229625004619
_journal_volume 81
_journal_year 2025
_chemical_formula_iupac '[Ru (H) (C18 H12 N2) (C18 H15 P)2 (C O)] P F6'
_chemical_formula_sum 'C55 H43 F6 N2 O P3 Ru'
_chemical_formula_weight 1055.89
_chemical_name_systematic
;(2,2'-Biquinoline)carbonylhydridobis(triphenylphosphane)ruthenium(II)
hexaflurophosphate
;
_space_group_crystal_system triclinic
_space_group_IT_number 2
_space_group_name_Hall '-P 1'
_space_group_name_H-M_alt 'P -1'
_atom_sites_solution_hydrogens mixed
_atom_sites_solution_primary difmap
_atom_sites_solution_secondary difmap
_audit_creation_method SHELXL-2014/7
_cell_angle_alpha 89.77(3)
_cell_angle_beta 84.56(3)
_cell_angle_gamma 86.20(3)
_cell_formula_units_Z 2
_cell_length_a 11.527(2)
_cell_length_b 12.480(3)
_cell_length_c 16.788(3)
_cell_measurement_reflns_used 6167
_cell_measurement_temperature 293(2)
_cell_measurement_theta_max 28.3310
_cell_measurement_theta_min 2.1380
_cell_volume 2398.9(8)
_computing_cell_refinement
;
CrysAlis PRO (Agilent, 2015)
;
_computing_data_collection
;
CrysAlis PRO (Agilent, 2015)
;
_computing_data_reduction
;
CrysAlis PRO (Agilent, 2015)
;
_computing_molecular_graphics
;
ORTEP-3 for Windows (Farrugia, 2012)
;
_computing_publication_material
;
SHELXL2014 (Sheldrick, 2015) and WinGX (Farrugia, 2012)
;
_computing_structure_refinement
;
SHELXL2014 (Sheldrick, 2015)
;
_computing_structure_solution
;
SHELXS2013 (Sheldrick, 2008)
;
_diffrn_ambient_temperature 293(2)
_diffrn_measured_fraction_theta_full 0.998
_diffrn_measured_fraction_theta_max 0.853
_diffrn_measurement_device_type 'KM-4 CCD four-circle'
_diffrn_measurement_method '\w scans'
_diffrn_radiation_type MoK\a
_diffrn_radiation_wavelength 0.71073
_diffrn_reflns_av_R_equivalents 0.0325
_diffrn_reflns_av_unetI/netI 0.0562
_diffrn_reflns_limit_h_max 14
_diffrn_reflns_limit_h_min -14
_diffrn_reflns_limit_k_max 13
_diffrn_reflns_limit_k_min -16
_diffrn_reflns_limit_l_max 22
_diffrn_reflns_limit_l_min -22
_diffrn_reflns_number 17906
_diffrn_reflns_theta_full 25.242
_diffrn_reflns_theta_max 28.885
_diffrn_reflns_theta_min 2.557
_exptl_absorpt_coefficient_mu 0.493
_exptl_absorpt_correction_T_max 1.00000
_exptl_absorpt_correction_T_min 0.85413
_exptl_absorpt_correction_type multi-scan
_exptl_absorpt_process_details
;
(CrysAlis PRO; Agilent, 2015)
;
_exptl_crystal_colour orange
_exptl_crystal_density_diffrn 1.462
_exptl_crystal_description block
_exptl_crystal_F_000 1076
_exptl_crystal_size_max 0.40
_exptl_crystal_size_mid 0.30
_exptl_crystal_size_min 0.30
_refine_diff_density_max 0.430
_refine_diff_density_min -0.553
_refine_ls_extinction_coef 0.0071(4)
_refine_ls_extinction_expression Fc^*^=kFc[1+0.001xFc^2^\l^3^/sin(2\q)]^-1/4^
_refine_ls_extinction_method
;
SHELXL2014 (Sheldrick, 2015)
;
_refine_ls_goodness_of_fit_ref 1.044
_refine_ls_hydrogen_treatment mixed
_refine_ls_matrix_type full
_refine_ls_number_parameters 675
_refine_ls_number_reflns 10751
_refine_ls_number_restraints 0
_refine_ls_restrained_S_all 1.044
_refine_ls_R_factor_all 0.0505
_refine_ls_R_factor_gt 0.0365
_refine_ls_shift/su_max 0.009
_refine_ls_shift/su_mean 0.000
_refine_ls_structure_factor_coef Fsqd
_refine_ls_weighting_details 'w=1/[\s^2^(Fo^2^)+(0.0325P)^2^+0.3425P] where P=(Fo^2^+2Fc^2^)/3'
_refine_ls_weighting_scheme calc
_refine_ls_wR_factor_gt 0.0809
_refine_ls_wR_factor_ref 0.0869
_reflns_number_gt 8743
_reflns_number_total 10751
_reflns_threshold_expression 'I > 2\s(I)'
_cod_data_source_file dg3074sup1.cif
_cod_data_source_block Rubq
_cod_original_cell_volume 2398.8(8)
_cod_database_code 2312871
_shelx_space_group_comment
;
The symmetry employed for this shelxl refinement is uniquely defined
by the following loop, which should always be used as a source of
symmetry information in preference to the above space-group names.
They are only intended as comments.
;

loop_
_space_group_symop_operation_xyz
'x, y, z'
'-x, -y, -z'

loop_
_atom_site_type_symbol
_atom_site_label
_atom_site_fract_x
_atom_site_fract_y
_atom_site_fract_z
_atom_site_U_iso_or_equiv
_atom_site_adp_type
_atom_site_calc_flag
_atom_site_occupancy
_atom_site_disorder_assembly
_atom_site_disorder_group
C C1 0.1882(2) 0.41112(19) 0.88457(14) 0.0371(6) Uani d 1 . .
H H1 0.2442 0.3714 0.9107 0.056 Uiso calc 1 . .
C C2 0.1255(2) 0.4960(2) 0.92303(16) 0.0448(6) Uani d 1 . .
H H2 0.1397 0.5128 0.9750 0.067 Uiso calc 1 . .
C C3 0.0411(2) 0.5575(2) 0.88596(17) 0.0512(7) Uani d 1 . .
H H3 -0.0010 0.6146 0.9130 0.077 Uiso calc 1 . .
C C4 0.0208(2) 0.5335(2) 0.81026(18) 0.0525(7) Uani d 1 . .
H H4 -0.0348 0.5752 0.7851 0.079 Uiso calc 1 . .
C C5 0.0623(3) 0.4188(2) 0.69056(16) 0.0544(8) Uani d 1 . .
H H5 0.0074 0.4597 0.6641 0.082 Uiso calc 1 . .
C C6 0.1218(2) 0.3338(2) 0.65372(15) 0.0518(7) Uani d 1 . .
H H6 0.1072 0.3151 0.6022 0.078 Uiso calc 1 . .
C C7 0.2066(2) 0.2731(2) 0.69333(13) 0.0366(6) Uani d 1 . .
C C8 0.16894(19) 0.38343(17) 0.80606(13) 0.0309(5) Uani d 1 . .
C C9 0.0826(2) 0.4460(2) 0.76876(15) 0.0397(6) Uani d 1 . .
C C11 0.4509(2) -0.0517(2) 0.71699(15) 0.0419(6) Uani d 1 . .
H H11 0.4626 -0.0317 0.7688 0.063 Uiso calc 1 . .
C C12 0.4987(3) -0.1482(2) 0.68706(17) 0.0552(7) Uani d 1 . .
H H12 0.5430 -0.1931 0.7185 0.083 Uiso calc 1 . .
C C13 0.4812(3) -0.1798(3) 0.6094(2) 0.0770(11) Uani d 1 . .
H H13 0.5136 -0.2458 0.5897 0.115 Uiso calc 1 . .
C C14 0.4179(4) -0.1153(3) 0.5630(2) 0.0869(13) Uani d 1 . .
H H14 0.4074 -0.1370 0.5114 0.130 Uiso calc 1 . .
C C15 0.2992(3) 0.0534(3) 0.54623(18) 0.0833(12) Uani d 1 . .
H H15 0.2881 0.0346 0.4941 0.125 Uiso calc 1 . .
C C16 0.2495(3) 0.1464(3) 0.57737(17) 0.0691(10) Uani d 1 . .
H H16 0.2036 0.1914 0.5469 0.104 Uiso calc 1 . .
C C17 0.2669(2) 0.1758(2) 0.65617(14) 0.0397(6) Uani d 1 . .
C C18 0.3846(2) 0.01747(19) 0.67023(14) 0.0378(6) Uani d 1 . .
C C19 0.3675(3) -0.0150(2) 0.59172(17) 0.0610(8) Uani d 1 . .
C C21 0.4875(2) 0.12302(18) 0.85993(12) 0.0307(5) Uani d 1 . .
C C31 0.4413(2) 0.39810(19) 0.67092(14) 0.0358(5) Uani d 1 . .
C C32 0.4346(3) 0.3658(2) 0.59260(15) 0.0538(7) Uani d 1 . .
H H32 0.4718 0.3010 0.5742 0.081 Uiso calc 1 . .
C C33 0.3723(3) 0.4301(3) 0.54160(18) 0.0767(11) Uani d 1 . .
H H33 0.3675 0.4081 0.4892 0.115 Uiso calc 1 . .
C C34 0.3180(3) 0.5256(3) 0.5683(2) 0.0847(13) Uani d 1 . .
H H34 0.2761 0.5681 0.5339 0.127 Uiso calc 1 . .
C C35 0.3245(3) 0.5593(3) 0.6449(2) 0.0725(10) Uani d 1 . .
H H35 0.2874 0.6246 0.6625 0.109 Uiso calc 1 . .
C C36 0.3868(2) 0.4957(2) 0.69674(17) 0.0494(7) Uani d 1 . .
H H36 0.3918 0.5189 0.7488 0.074 Uiso calc 1 . .
C C41 0.6329(2) 0.24139(19) 0.68191(13) 0.0352(5) Uani d 1 . .
C C42 0.6626(2) 0.1336(2) 0.69166(14) 0.0390(6) Uani d 1 . .
H H42 0.6175 0.0941 0.7285 0.058 Uiso calc 1 . .
C C43 0.7583(2) 0.0832(2) 0.64761(15) 0.0483(7) Uani d 1 . .
H H43 0.7769 0.0104 0.6551 0.072 Uiso calc 1 . .
C C44 0.8252(3) 0.1394(3) 0.59342(16) 0.0550(8) Uani d 1 . .
H H44 0.8889 0.1050 0.5636 0.083 Uiso calc 1 . .
C C45 0.7988(3) 0.2470(3) 0.58280(18) 0.0647(9) Uani d 1 . .
H H45 0.8450 0.2857 0.5461 0.097 Uiso calc 1 . .
C C46 0.7032(3) 0.2981(2) 0.62672(17) 0.0600(8) Uani d 1 . .
H H46 0.6858 0.3710 0.6193 0.090 Uiso calc 1 . .
C C51 0.5776(2) 0.40093(19) 0.80476(14) 0.0363(5) Uani d 1 . .
C C52 0.5742(2) 0.3887(2) 0.88697(15) 0.0418(6) Uani d 1 . .
H H52 0.5337 0.3337 0.9117 0.063 Uiso calc 1 . .
C C53 0.6305(3) 0.4574(2) 0.93310(17) 0.0531(7) Uani d 1 . .
H H53 0.6278 0.4477 0.9882 0.080 Uiso calc 1 . .
C C54 0.6895(3) 0.5389(2) 0.8980(2) 0.0630(9) Uani d 1 . .
H H54 0.7267 0.5850 0.9291 0.094 Uiso calc 1 . .
C C55 0.6941(3) 0.5530(3) 0.8168(2) 0.0682(9) Uani d 1 . .
H H55 0.7349 0.6083 0.7928 0.102 Uiso calc 1 . .
C C56 0.6382(3) 0.4851(2) 0.77050(18) 0.0584(8) Uani d 1 . .
H H56 0.6412 0.4959 0.7155 0.088 Uiso calc 1 . .
C C61 0.0831(2) 0.15080(18) 0.88708(14) 0.0339(5) Uani d 1 . .
C C62 0.0128(2) 0.2022(2) 0.94903(16) 0.0443(6) Uani d 1 . .
H H62 0.0397 0.2061 0.9994 0.066 Uiso calc 1 . .
C C63 -0.0964(3) 0.2473(2) 0.9368(2) 0.0628(8) Uani d 1 . .
H H63 -0.1430 0.2805 0.9791 0.094 Uiso calc 1 . .
C C64 -0.1366(3) 0.2437(3) 0.8625(2) 0.0696(10) Uani d 1 . .
H H64 -0.2100 0.2751 0.8544 0.104 Uiso calc 1 . .
C C65 -0.0688(3) 0.1938(2) 0.8002(2) 0.0597(8) Uani d 1 . .
H H65 -0.0965 0.1911 0.7500 0.090 Uiso calc 1 . .
C C66 0.0410(2) 0.1472(2) 0.81179(16) 0.0425(6) Uani d 1 . .
H H66 0.0867 0.1135 0.7693 0.064 Uiso calc 1 . .
C C71 0.2438(2) -0.04256(18) 0.88076(13) 0.0336(5) Uani d 1 . .
C C72 0.3306(2) -0.1037(2) 0.91552(16) 0.0441(6) Uani d 1 . .
H H72 0.3782 -0.0710 0.9486 0.066 Uiso calc 1 . .
C C73 0.3466(3) -0.2133(2) 0.90112(18) 0.0563(8) Uani d 1 . .
H H73 0.4046 -0.2538 0.9249 0.084 Uiso calc 1 . .
C C74 0.2774(3) -0.2624(2) 0.8521(2) 0.0642(9) Uani d 1 . .
H H74 0.2889 -0.3358 0.8423 0.096 Uiso calc 1 . .
C C75 0.1917(3) -0.2031(2) 0.8178(2) 0.0675(9) Uani d 1 . .
H H75 0.1449 -0.2363 0.7844 0.101 Uiso calc 1 . .
C C76 0.1741(3) -0.0939(2) 0.83235(17) 0.0505(7) Uani d 1 . .
H H76 0.1146 -0.0546 0.8093 0.076 Uiso calc 1 . .
C C81 0.2470(2) 0.11035(18) 1.00434(13) 0.0310(5) Uani d 1 . .
C C82 0.3260(2) 0.17256(19) 1.03615(13) 0.0370(6) Uani d 1 . .
H H82 0.3759 0.2116 1.0022 0.056 Uiso calc 1 . .
C C83 0.3317(2) 0.1775(2) 1.11853(14) 0.0453(6) Uani d 1 . .
H H83 0.3864 0.2184 1.1392 0.068 Uiso calc 1 . .
C C84 0.2574(3) 0.1225(2) 1.16902(15) 0.0485(7) Uani d 1 . .
H H84 0.2598 0.1276 1.2241 0.073 Uiso calc 1 . .
C C85 0.1794(3) 0.0599(2) 1.13852(15) 0.0538(7) Uani d 1 . .
H H85 0.1289 0.0224 1.1731 0.081 Uiso calc 1 . .
C C86 0.1745(2) 0.0517(2) 1.05692(15) 0.0460(6) Uani d 1 . .
H H86 0.1227 0.0070 1.0369 0.069 Uiso calc 1 . .
N N1 0.23123(16) 0.29728(14) 0.76717(10) 0.0286(4) Uani d 1 . .
N N10 0.33627(17) 0.11511(15) 0.70083(11) 0.0327(4) Uani d 1 . .
O O22 0.55952(16) 0.08296(15) 0.89559(10) 0.0509(5) Uani d 1 . .
P P1 0.50750(5) 0.30757(5) 0.74241(3) 0.02892(13) Uani d 1 . .
P P2 0.23502(5) 0.10352(4) 0.89660(3) 0.02722(13) Uani d 1 . .
Ru Ru1 0.37017(2) 0.19707(2) 0.81233(2) 0.02428(7) Uani d 1 . .
H H1RU 0.3800(19) 0.2715(17) 0.8811(12) 0.036 Uiso d 1 . .
P P3A 1.0727(10) 0.2559(11) 0.3890(4) 0.1034(9) Uani d 0.638(11) A 1
F F1A 1.0371(7) 0.1685(10) 0.4457(6) 0.191(5) Uani d 0.638(11) A 1
F F2A 1.1965(8) 0.1911(6) 0.3848(4) 0.100(2) Uani d 0.638(11) A 1
F F3A 1.1161(9) 0.3507(13) 0.3308(7) 0.244(8) Uani d 0.638(11) A 1
F F4A 0.9649(8) 0.3211(8) 0.3758(5) 0.160(4) Uani d 0.638(11) A 1
F F5A 1.0514(5) 0.1769(10) 0.3125(5) 0.178(5) Uani d 0.638(11) A 1
F F6A 1.1002(12) 0.3233(8) 0.4566(5) 0.207(5) Uani d 0.638(11) A 1
P P3B 1.081(2) 0.260(2) 0.3722(7) 0.1034(9) Uani d 0.362(11) A 2
F F1B 1.0320(19) 0.1523(10) 0.3820(14) 0.241(10) Uani d 0.362(11) A 2
F F2B 1.2072(17) 0.2414(18) 0.3895(12) 0.216(10) Uani d 0.362(11) A 2
F F3B 1.119(2) 0.3705(16) 0.383(2) 0.300(16) Uani d 0.362(11) A 2
F F4B 0.9282(14) 0.2792(18) 0.3828(7) 0.178(9) Uani d 0.362(11) A 2
F F5B 1.114(2) 0.2705(15) 0.2910(7) 0.210(11) Uani d 0.362(11) A 2
F F6B 1.0490(8) 0.2624(18) 0.4726(5) 0.131(8) Uani d 0.362(11) A 2

loop_
_atom_site_aniso_label
_atom_site_aniso_U_11
_atom_site_aniso_U_22
_atom_site_aniso_U_33
_atom_site_aniso_U_12
_atom_site_aniso_U_13
_atom_site_aniso_U_23
C1 0.0387(14) 0.0329(13) 0.0390(13) 0.0053(10) -0.0058(11) -0.0036(11)
C2 0.0482(17) 0.0383(14) 0.0470(15) 0.0033(12) -0.0029(13) -0.0081(12)
C3 0.0494(18) 0.0372(15) 0.0639(18) 0.0123(12) 0.0012(14) -0.0065(13)
C4 0.0430(17) 0.0450(16) 0.0667(19) 0.0169(12) -0.0052(14) 0.0070(14)
C5 0.0514(18) 0.0616(19) 0.0497(16) 0.0200(14) -0.0190(14) 0.0070(14)
C6 0.0539(19) 0.0651(19) 0.0373(14) 0.0124(14) -0.0200(13) 0.0019(14)
C7 0.0371(14) 0.0423(14) 0.0305(12) 0.0024(11) -0.0067(10) 0.0015(11)
C8 0.0287(12) 0.0268(12) 0.0365(12) 0.0012(9) -0.0020(10) 0.0045(10)
C9 0.0358(14) 0.0383(14) 0.0441(14) 0.0080(11) -0.0066(11) 0.0054(12)
C11 0.0447(16) 0.0368(14) 0.0439(14) 0.0017(11) -0.0052(12) -0.0085(12)
C12 0.061(2) 0.0428(16) 0.0602(18) 0.0104(14) -0.0087(15) -0.0125(14)
C13 0.103(3) 0.056(2) 0.070(2) 0.0217(19) -0.018(2) -0.0373(17)
C14 0.122(3) 0.077(2) 0.061(2) 0.033(2) -0.033(2) -0.0422(19)
C15 0.116(3) 0.088(3) 0.0465(17) 0.033(2) -0.0373(19) -0.0325(18)
C16 0.095(3) 0.070(2) 0.0436(16) 0.0252(19) -0.0350(17) -0.0177(15)
C17 0.0439(16) 0.0454(15) 0.0308(12) 0.0033(11) -0.0121(11) -0.0057(11)
C18 0.0397(15) 0.0381(14) 0.0357(13) -0.0020(11) -0.0038(11) -0.0111(11)
C19 0.079(2) 0.0582(19) 0.0465(16) 0.0142(16) -0.0206(16) -0.0238(14)
C21 0.0338(13) 0.0293(12) 0.0282(11) 0.0006(10) -0.0006(10) -0.0030(10)
C31 0.0355(14) 0.0339(13) 0.0363(12) 0.0026(10) 0.0014(10) 0.0096(11)
C32 0.061(2) 0.0601(19) 0.0374(14) 0.0119(15) -0.0025(13) 0.0093(14)
C33 0.080(3) 0.104(3) 0.0434(17) 0.018(2) -0.0054(16) 0.0244(19)
C34 0.078(3) 0.100(3) 0.069(2) 0.030(2) -0.0002(19) 0.048(2)
C35 0.072(2) 0.056(2) 0.082(2) 0.0238(17) 0.0107(19) 0.0279(19)
C36 0.0514(18) 0.0400(15) 0.0533(16) 0.0076(12) 0.0054(13) 0.0091(13)
C41 0.0337(14) 0.0397(14) 0.0307(12) 0.0024(10) 0.0020(10) 0.0020(11)
C42 0.0410(15) 0.0398(14) 0.0344(12) 0.0031(11) 0.0019(11) -0.0032(11)
C43 0.0511(18) 0.0463(16) 0.0446(15) 0.0106(13) 0.0012(13) -0.0089(13)
C44 0.0427(17) 0.071(2) 0.0466(16) 0.0148(14) 0.0069(13) -0.0074(15)
C45 0.054(2) 0.072(2) 0.0595(18) 0.0085(16) 0.0291(15) 0.0155(17)
C46 0.060(2) 0.0514(18) 0.0602(18) 0.0149(14) 0.0252(15) 0.0168(15)
C51 0.0311(13) 0.0332(13) 0.0442(14) -0.0032(10) 0.0002(11) -0.0012(11)
C52 0.0379(15) 0.0437(15) 0.0446(14) -0.0064(11) -0.0052(12) -0.0030(12)
C53 0.0525(18) 0.0545(18) 0.0547(17) -0.0074(14) -0.0148(14) -0.0067(14)
C54 0.061(2) 0.0477(18) 0.086(2) -0.0137(15) -0.0281(18) -0.0100(17)
C55 0.066(2) 0.0527(19) 0.090(3) -0.0291(16) -0.0124(19) 0.0055(18)
C56 0.063(2) 0.0565(19) 0.0563(18) -0.0213(16) 0.0004(15) 0.0057(15)
C61 0.0270(12) 0.0287(12) 0.0466(14) -0.0038(9) -0.0057(10) -0.0001(11)
C62 0.0348(15) 0.0398(14) 0.0566(16) 0.0003(11) 0.0023(12) -0.0038(13)
C63 0.0379(17) 0.0556(19) 0.091(2) 0.0095(13) 0.0049(16) -0.0091(17)
C64 0.0335(17) 0.066(2) 0.109(3) 0.0090(15) -0.0159(18) 0.001(2)
C65 0.0454(19) 0.0577(19) 0.081(2) -0.0075(14) -0.0305(17) 0.0074(17)
C66 0.0351(15) 0.0427(15) 0.0515(15) -0.0061(11) -0.0104(12) -0.0002(12)
C71 0.0341(13) 0.0291(12) 0.0366(12) -0.0042(10) 0.0039(10) 0.0001(10)
C72 0.0422(16) 0.0355(14) 0.0543(16) -0.0016(11) -0.0034(13) 0.0041(12)
C73 0.0570(19) 0.0379(16) 0.070(2) 0.0042(13) 0.0073(16) 0.0110(15)
C74 0.079(2) 0.0281(15) 0.081(2) -0.0056(15) 0.0177(19) -0.0097(15)
C75 0.079(3) 0.0430(17) 0.083(2) -0.0169(16) -0.0078(19) -0.0185(16)
C76 0.0527(18) 0.0369(14) 0.0641(18) -0.0081(12) -0.0135(14) -0.0084(13)
C81 0.0345(13) 0.0286(12) 0.0297(11) -0.0012(9) -0.0020(10) 0.0013(10)
C82 0.0440(15) 0.0373(13) 0.0300(12) -0.0080(11) -0.0008(11) 0.0015(11)
C83 0.0573(18) 0.0480(16) 0.0317(13) -0.0095(13) -0.0059(12) -0.0036(12)
C84 0.0604(19) 0.0549(17) 0.0284(12) 0.0002(14) 0.0019(12) 0.0013(12)
C85 0.0582(19) 0.0623(19) 0.0389(14) -0.0096(15) 0.0086(13) 0.0139(14)
C86 0.0462(16) 0.0469(16) 0.0458(15) -0.0177(12) -0.0002(12) 0.0066(13)
N1 0.0277(10) 0.0309(10) 0.0276(9) 0.0005(8) -0.0054(8) 0.0009(8)
N10 0.0339(11) 0.0343(11) 0.0302(10) 0.0009(8) -0.0062(8) -0.0037(8)
O22 0.0451(12) 0.0579(12) 0.0492(11) 0.0165(9) -0.0158(9) 0.0072(9)
P1 0.0291(3) 0.0289(3) 0.0274(3) 0.0019(2) 0.0012(2) 0.0031(2)
P2 0.0259(3) 0.0261(3) 0.0299(3) -0.0025(2) -0.0034(2) -0.0012(2)
Ru1 0.02476(10) 0.02502(10) 0.02295(10) 0.00151(7) -0.00389(7) 0.00019(7)
P3A 0.122(2) 0.1497(17) 0.022(2) 0.0864(16) 0.013(2) 0.017(3)
F1A 0.158(7) 0.284(12) 0.120(7) 0.024(6) 0.017(5) 0.076(7)
F2A 0.104(4) 0.101(4) 0.085(3) 0.061(3) -0.008(3) 0.003(3)
F3A 0.195(8) 0.339(16) 0.168(9) 0.128(11) 0.033(8) 0.185(10)
F4A 0.109(7) 0.172(6) 0.192(7) 0.055(5) -0.022(5) 0.067(5)
F5A 0.121(5) 0.310(13) 0.097(5) 0.039(6) -0.017(4) -0.089(7)
F6A 0.376(14) 0.141(7) 0.095(6) 0.077(8) -0.032(7) -0.027(5)
P3B 0.122(2) 0.1497(17) 0.022(2) 0.0864(16) 0.013(2) 0.017(3)
F1B 0.45(3) 0.085(8) 0.21(2) -0.004(10) -0.118(19) 0.028(11)
F2B 0.116(10) 0.202(18) 0.299(19) 0.099(12) 0.060(10) 0.132(14)
F3B 0.31(2) 0.185(16) 0.46(4) -0.104(15) -0.23(3) 0.17(2)
F4B 0.076(8) 0.36(2) 0.084(6) 0.117(11) -0.026(5) -0.101(10)
F5B 0.32(2) 0.191(16) 0.080(6) 0.137(15) 0.064(10) 0.040(8)
F6B 0.060(5) 0.30(2) 0.026(3) 0.063(8) 0.000(3) 0.003(7)

loop_
_atom_type_symbol
_atom_type_description
_atom_type_scat_dispersion_real
_atom_type_scat_dispersion_imag
_atom_type_scat_source
C C 0.0033 0.0016 'International Tables Vol C Tables 4.2.6.8 and 6.1.1.4'
H H 0.0000 0.0000 'International Tables Vol C Tables 4.2.6.8 and 6.1.1.4'
N N 0.0061 0.0033 'International Tables Vol C Tables 4.2.6.8 and 6.1.1.4'
O O 0.0106 0.0060 'International Tables Vol C Tables 4.2.6.8 and 6.1.1.4'
F F 0.0171 0.0103 'International Tables Vol C Tables 4.2.6.8 and 6.1.1.4'
P P 0.1023 0.0942 'International Tables Vol C Tables 4.2.6.8 and 6.1.1.4'
Ru Ru -1.2594 0.8363 'International Tables Vol C Tables 4.2.6.8 and 6.1.1.4'

loop_
_geom_angle_atom_site_label_1
_geom_angle_atom_site_label_2
_geom_angle_atom_site_label_3
_geom_angle_site_symmetry_1
_geom_angle_site_symmetry_3
_geom_angle
_geom_angle_publ_flag
C2 C1 C8 . . 120.8(2) ?
C2 C1 H1 . . 119.6 ?
C8 C1 H1 . . 119.6 ?
C1 C2 C3 . . 121.4(2) ?
C1 C2 H2 . . 119.3 ?
C3 C2 H2 . . 119.3 ?
C4 C3 C2 . . 119.4(2) ?
C4 C3 H3 . . 120.3 ?
C2 C3 H3 . . 120.3 ?
C3 C4 C9 . . 121.0(2) ?
C3 C4 H4 . . 119.5 ?
C9 C4 H4 . . 119.5 ?
C6 C5 C9 . . 120.2(2) ?
C6 C5 H5 . . 119.9 ?
C9 C5 H5 . . 119.9 ?
C5 C6 C7 . . 119.9(2) ?
C5 C6 H6 . . 120.0 ?
C7 C6 H6 . . 120.0 ?
N1 C7 C6 . . 122.2(2) ?
N1 C7 C17 . . 117.1(2) ?
C6 C7 C17 . . 120.6(2) ?
N1 C8 C1 . . 121.05(19) ?
N1 C8 C9 . . 121.3(2) ?
C1 C8 C9 . . 117.6(2) ?
C5 C9 C4 . . 122.1(2) ?
C5 C9 C8 . . 118.1(2) ?
C4 C9 C8 . . 119.8(2) ?
C12 C11 C18 . . 120.6(2) ?
C12 C11 H11 . . 119.7 ?
C18 C11 H11 . . 119.7 ?
C11 C12 C13 . . 120.4(3) ?
C11 C12 H12 . . 119.8 ?
C13 C12 H12 . . 119.8 ?
C14 C13 C12 . . 120.5(3) ?
C14 C13 H13 . . 119.8 ?
C12 C13 H13 . . 119.8 ?
C13 C14 C19 . . 120.8(3) ?
C13 C14 H14 . . 119.6 ?
C19 C14 H14 . . 119.6 ?
C16 C15 C19 . . 120.4(3) ?
C16 C15 H15 . . 119.8 ?
C19 C15 H15 . . 119.8 ?
C15 C16 C17 . . 120.0(3) ?
C15 C16 H16 . . 120.0 ?
C17 C16 H16 . . 120.0 ?
N10 C17 C16 . . 121.7(2) ?
N10 C17 C7 . . 117.4(2) ?
C16 C17 C7 . . 120.8(2) ?
N10 C18 C11 . . 120.4(2) ?
N10 C18 C19 . . 121.0(2) ?
C11 C18 C19 . . 118.6(2) ?
C15 C19 C14 . . 122.7(3) ?
C15 C19 C18 . . 118.2(3) ?
C14 C19 C18 . . 119.1(3) ?
O22 C21 Ru1 . . 173.8(2) ?
C36 C31 C32 . . 119.1(2) ?
C36 C31 P1 . . 119.91(19) ?
C32 C31 P1 . . 120.71(19) ?
C31 C32 C33 . . 120.1(3) ?
C31 C32 H32 . . 119.9 ?
C33 C32 H32 . . 119.9 ?
C34 C33 C32 . . 120.0(3) ?
C34 C33 H33 . . 120.0 ?
C32 C33 H33 . . 120.0 ?
C33 C34 C35 . . 120.8(3) ?
C33 C34 H34 . . 119.6 ?
C35 C34 H34 . . 119.6 ?
C34 C35 C36 . . 119.8(3) ?
C34 C35 H35 . . 120.1 ?
C36 C35 H35 . . 120.1 ?
C31 C36 C35 . . 120.2(3) ?
C31 C36 H36 . . 119.9 ?
C35 C36 H36 . . 119.9 ?
C42 C41 C46 . . 117.7(2) ?
C42 C41 P1 . . 120.53(18) ?
C46 C41 P1 . . 121.74(19) ?
C41 C42 C43 . . 121.1(2) ?
C41 C42 H42 . . 119.4 ?
C43 C42 H42 . . 119.4 ?
C44 C43 C42 . . 120.4(3) ?
C44 C43 H43 . . 119.8 ?
C42 C43 H43 . . 119.8 ?
C43 C44 C45 . . 120.0(3) ?
C43 C44 H44 . . 120.0 ?
C45 C44 H44 . . 120.0 ?
C44 C45 C46 . . 120.0(3) ?
C44 C45 H45 . . 120.0 ?
C46 C45 H45 . . 120.0 ?
C45 C46 C41 . . 120.8(3) ?
C45 C46 H46 . . 119.6 ?
C41 C46 H46 . . 119.6 ?
C52 C51 C56 . . 117.5(2) ?
C52 C51 P1 . . 121.44(18) ?
C56 C51 P1 . . 121.0(2) ?
C51 C52 C53 . . 121.0(2) ?
C51 C52 H52 . . 119.5 ?
C53 C52 H52 . . 119.5 ?
C54 C53 C52 . . 120.3(3) ?
C54 C53 H53 . . 119.9 ?
C52 C53 H53 . . 119.9 ?
C53 C54 C55 . . 120.0(3) ?
C53 C54 H54 . . 120.0 ?
C55 C54 H54 . . 120.0 ?
C54 C55 C56 . . 120.1(3) ?
C54 C55 H55 . . 120.0 ?
C56 C55 H55 . . 120.0 ?
C55 C56 C51 . . 121.2(3) ?
C55 C56 H56 . . 119.4 ?
C51 C56 H56 . . 119.4 ?
C62 C61 C66 . . 118.4(2) ?
C62 C61 P2 . . 122.50(19) ?
C66 C61 P2 . . 118.59(19) ?
C63 C62 C61 . . 120.8(3) ?
C63 C62 H62 . . 119.6 ?
C61 C62 H62 . . 119.6 ?
C64 C63 C62 . . 120.3(3) ?
C64 C63 H63 . . 119.8 ?
C62 C63 H63 . . 119.8 ?
C65 C64 C63 . . 120.1(3) ?
C65 C64 H64 . . 120.0 ?
C63 C64 H64 . . 120.0 ?
C64 C65 C66 . . 120.2(3) ?
C64 C65 H65 . . 119.9 ?
C66 C65 H65 . . 119.9 ?
C65 C66 C61 . . 120.2(3) ?
C65 C66 H66 . . 119.9 ?
C61 C66 H66 . . 119.9 ?
C76 C71 C72 . . 118.3(2) ?
C76 C71 P2 . . 123.81(19) ?
C72 C71 P2 . . 117.73(18) ?
C73 C72 C71 . . 120.3(3) ?
C73 C72 H72 . . 119.9 ?
C71 C72 H72 . . 119.9 ?
C74 C73 C72 . . 120.4(3) ?
C74 C73 H73 . . 119.8 ?
C72 C73 H73 . . 119.8 ?
C75 C74 C73 . . 119.8(3) ?
C75 C74 H74 . . 120.1 ?
C73 C74 H74 . . 120.1 ?
C74 C75 C76 . . 120.3(3) ?
C74 C75 H75 . . 119.8 ?
C76 C75 H75 . . 119.8 ?
C71 C76 C75 . . 120.8(3) ?
C71 C76 H76 . . 119.6 ?
C75 C76 H76 . . 119.6 ?
C82 C81 C86 . . 118.2(2) ?
C82 C81 P2 . . 122.01(17) ?
C86 C81 P2 . . 119.82(18) ?
C81 C82 C83 . . 120.7(2) ?
C81 C82 H82 . . 119.7 ?
C83 C82 H82 . . 119.7 ?
C84 C83 C82 . . 120.3(2) ?
C84 C83 H83 . . 119.9 ?
C82 C83 H83 . . 119.9 ?
C83 C84 C85 . . 119.8(2) ?
C83 C84 H84 . . 120.1 ?
C85 C84 H84 . . 120.1 ?
C84 C85 C86 . . 120.8(2) ?
C84 C85 H85 . . 119.6 ?
C86 C85 H85 . . 119.6 ?
C85 C86 C81 . . 120.2(2) ?
C85 C86 H86 . . 119.9 ?
C81 C86 H86 . . 119.9 ?
C7 N1 C8 . . 118.25(19) ?
C7 N1 Ru1 . . 115.16(15) ?
C8 N1 Ru1 . . 126.57(14) ?
C17 N10 C18 . . 118.52(19) ?
C17 N10 Ru1 . . 112.60(15) ?
C18 N10 Ru1 . . 128.61(15) ?
C31 P1 C41 . . 103.05(11) ?
C31 P1 C51 . . 102.38(11) ?
C41 P1 C51 . . 102.51(11) ?
C31 P1 Ru1 . . 112.89(8) ?
C41 P1 Ru1 . . 118.16(8) ?
C51 P1 Ru1 . . 115.83(8) ?
C81 P2 C61 . . 103.52(11) ?
C81 P2 C71 . . 100.93(11) ?
C61 P2 C71 . . 106.43(11) ?
C81 P2 Ru1 . . 117.03(8) ?
C61 P2 Ru1 . . 112.81(8) ?
C71 P2 Ru1 . . 114.70(8) ?
C21 Ru1 N1 . . 173.51(8) ?
C21 Ru1 N10 . . 110.37(9) ?
N1 Ru1 N10 . . 76.12(7) ?
C21 Ru1 P2 . . 88.04(7) ?
N1 Ru1 P2 . . 91.52(5) ?
N10 Ru1 P2 . . 95.28(6) ?
C21 Ru1 P1 . . 90.88(7) ?
N1 Ru1 P1 . . 88.68(5) ?
N10 Ru1 P1 . . 92.36(6) ?
P2 Ru1 P1 . . 172.18(2) ?
C21 Ru1 H1RU . . 80.6(8) ?
N1 Ru1 H1RU . . 92.9(8) ?
N10 Ru1 H1RU . . 168.5(8) ?
P2 Ru1 H1RU . . 88.2(8) ?
P1 Ru1 H1RU . . 84.0(8) ?
F4A P3A F6A . . 94.0(8) ?
F4A P3A F3A . . 75.6(7) ?
F6A P3A F3A . . 87.1(10) ?
F4A P3A F2A . . 168.3(6) ?
F6A P3A F2A . . 92.4(8) ?
F3A P3A F2A . . 95.0(7) ?
F4A P3A F1A . . 106.3(9) ?
F6A P3A F1A . . 90.8(6) ?
F3A P3A F1A . . 177.2(11) ?
F2A P3A F1A . . 83.3(7) ?
F4A P3A F5A . . 89.7(8) ?
F6A P3A F5A . . 176.1(9) ?
F3A P3A F5A . . 92.6(7) ?
F2A P3A F5A . . 83.7(6) ?
F1A P3A F5A . . 89.3(9) ?
F1B P3B F5B . . 106(2) ?
F1B P3B F2B . . 105.1(16) ?
F5B P3B F2B . . 91.3(16) ?
F1B P3B F6B . . 81.6(14) ?
F5B P3B F6B . . 172(3) ?
F2B P3B F6B . . 86.2(12) ?
F1B P3B F3B . . 166.4(16) ?
F5B P3B F3B . . 87.4(19) ?
F2B P3B F3B . . 76.5(19) ?
F6B P3B F3B . . 85.0(17) ?
F1B P3B F4B . . 71.9(16) ?
F5B P3B F4B . . 105.5(17) ?
F2B P3B F4B . . 163.2(12) ?
F6B P3B F4B . . 77.0(8) ?
F3B P3B F4B . . 102.6(16) ?

loop_
_geom_bond_atom_site_label_1
_geom_bond_atom_site_label_2
_geom_bond_site_symmetry_2
_geom_bond_distance
_geom_bond_publ_flag
C1 C2 . 1.370(3) ?
C1 C8 . 1.406(3) ?
C1 H1 . 0.9300 ?
C2 C3 . 1.391(3) ?
C2 H2 . 0.9300 ?
C3 C4 . 1.352(4) ?
C3 H3 . 0.9300 ?
C4 C9 . 1.412(4) ?
C4 H4 . 0.9300 ?
C5 C6 . 1.344(4) ?
C5 C9 . 1.402(4) ?
C5 H5 . 0.9300 ?
C6 C7 . 1.412(3) ?
C6 H6 . 0.9300 ?
C7 N1 . 1.338(3) ?
C7 C17 . 1.469(3) ?
C8 N1 . 1.383(3) ?
C8 C9 . 1.416(3) ?
C11 C12 . 1.368(3) ?
C11 C18 . 1.402(3) ?
C11 H11 . 0.9300 ?
C12 C13 . 1.400(4) ?
C12 H12 . 0.9300 ?
C13 C14 . 1.346(4) ?
C13 H13 . 0.9300 ?
C14 C19 . 1.411(4) ?
C14 H14 . 0.9300 ?
C15 C16 . 1.345(4) ?
C15 C19 . 1.397(4) ?
C15 H15 . 0.9300 ?
C16 C17 . 1.410(3) ?
C16 H16 . 0.9300 ?
C17 N10 . 1.343(3) ?
C18 N10 . 1.385(3) ?
C18 C19 . 1.416(3) ?
C21 O22 . 1.155(3) ?
C21 Ru1 . 1.832(2) ?
C31 C36 . 1.385(3) ?
C31 C32 . 1.388(3) ?
C31 P1 . 1.830(2) ?
C32 C33 . 1.388(4) ?
C32 H32 . 0.9300 ?
C33 C34 . 1.366(5) ?
C33 H33 . 0.9300 ?
C34 C35 . 1.365(5) ?
C34 H34 . 0.9300 ?
C35 C36 . 1.393(4) ?
C35 H35 . 0.9300 ?
C36 H36 . 0.9300 ?
C41 C42 . 1.379(3) ?
C41 C46 . 1.394(3) ?
C41 P1 . 1.836(2) ?
C42 C43 . 1.385(3) ?
C42 H42 . 0.9300 ?
C43 C44 . 1.360(4) ?
C43 H43 . 0.9300 ?
C44 C45 . 1.372(4) ?
C44 H44 . 0.9300 ?
C45 C46 . 1.386(4) ?
C45 H45 . 0.9300 ?
C46 H46 . 0.9300 ?
C51 C52 . 1.385(3) ?
C51 C56 . 1.393(3) ?
C51 P1 . 1.844(3) ?
C52 C53 . 1.389(4) ?
C52 H52 . 0.9300 ?
C53 C54 . 1.363(4) ?
C53 H53 . 0.9300 ?
C54 C55 . 1.370(4) ?
C54 H54 . 0.9300 ?
C55 C56 . 1.381(4) ?
C55 H55 . 0.9300 ?
C56 H56 . 0.9300 ?
C61 C62 . 1.387(3) ?
C61 C66 . 1.398(3) ?
C61 P2 . 1.832(2) ?
C62 C63 . 1.377(4) ?
C62 H62 . 0.9300 ?
C63 C64 . 1.374(4) ?
C63 H63 . 0.9300 ?
C64 C65 . 1.370(5) ?
C64 H64 . 0.9300 ?
C65 C66 . 1.388(4) ?
C65 H65 . 0.9300 ?
C66 H66 . 0.9300 ?
C71 C76 . 1.384(3) ?
C71 C72 . 1.389(3) ?
C71 P2 . 1.838(2) ?
C72 C73 . 1.388(4) ?
C72 H72 . 0.9300 ?
C73 C74 . 1.371(4) ?
C73 H73 . 0.9300 ?
C74 C75 . 1.365(4) ?
C74 H74 . 0.9300 ?
C75 C76 . 1.383(4) ?
C75 H75 . 0.9300 ?
C76 H76 . 0.9300 ?
C81 C82 . 1.380(3) ?
C81 C86 . 1.396(3) ?
C81 P2 . 1.830(2) ?
C82 C83 . 1.393(3) ?
C82 H82 . 0.9300 ?
C83 C84 . 1.363(4) ?
C83 H83 . 0.9300 ?
C84 C85 . 1.365(4) ?
C84 H84 . 0.9300 ?
C85 C86 . 1.381(3) ?
C85 H85 . 0.9300 ?
C86 H86 . 0.9300 ?
N1 Ru1 . 2.1590(18) ?
N10 Ru1 . 2.2157(19) ?
P1 Ru1 . 2.3894(10) ?
P2 Ru1 . 2.3667(10) ?
Ru1 H1RU . 1.50(2) ?
P3A F4A . 1.474(13) ?
P3A F6A . 1.485(16) ?
P3A F3A . 1.606(16) ?
P3A F2A . 1.589(12) ?
P3A F1A . 1.498(15) ?
P3A F5A . 1.670(14) ?
P3B F1B . 1.49(3) ?
P3B F5B . 1.389(16) ?
P3B F2B . 1.51(3) ?
P3B F6B . 1.691(15) ?
P3B F3B . 1.49(4) ?
P3B F4B . 1.76(3) ?

loop_
_geom_torsion_atom_site_label_1
_geom_torsion_atom_site_label_2
_geom_torsion_atom_site_label_3
_geom_torsion_atom_site_label_4
_geom_torsion_site_symmetry_1
_geom_torsion_site_symmetry_2
_geom_torsion_site_symmetry_3
_geom_torsion_site_symmetry_4
_geom_torsion
_geom_torsion_publ_flag
C8 C1 C2 C3 . . . . 0.0(4) ?
C1 C2 C3 C4 . . . . -0.4(4) ?
C2 C3 C4 C9 . . . . 1.0(4) ?
C9 C5 C6 C7 . . . . -1.2(5) ?
C5 C6 C7 N1 . . . . -0.4(4) ?
C5 C6 C7 C17 . . . . 175.9(3) ?
C2 C1 C8 N1 . . . . -179.4(2) ?
C2 C1 C8 C9 . . . . -0.2(4) ?
C6 C5 C9 C4 . . . . -178.9(3) ?
C6 C5 C9 C8 . . . . 1.6(4) ?
C3 C4 C9 C5 . . . . 179.3(3) ?
C3 C4 C9 C8 . . . . -1.2(4) ?
N1 C8 C9 C5 . . . . -0.5(4) ?
C1 C8 C9 C5 . . . . -179.7(2) ?
N1 C8 C9 C4 . . . . -180.0(2) ?
C1 C8 C9 C4 . . . . 0.8(4) ?
C18 C11 C12 C13 . . . . -0.5(5) ?
C11 C12 C13 C14 . . . . 0.5(6) ?
C12 C13 C14 C19 . . . . -0.4(6) ?
C19 C15 C16 C17 . . . . 0.5(6) ?
C15 C16 C17 N10 . . . . 2.7(5) ?
C15 C16 C17 C7 . . . . -175.6(3) ?
N1 C7 C17 N10 . . . . 4.1(4) ?
C6 C7 C17 N10 . . . . -172.4(2) ?
N1 C7 C17 C16 . . . . -177.6(3) ?
C6 C7 C17 C16 . . . . 5.9(4) ?
C12 C11 C18 N10 . . . . 179.9(3) ?
C12 C11 C18 C19 . . . . 0.4(4) ?
C16 C15 C19 C14 . . . . 177.6(4) ?
C16 C15 C19 C18 . . . . -1.4(6) ?
C13 C14 C19 C15 . . . . -178.6(4) ?
C13 C14 C19 C18 . . . . 0.3(6) ?
N10 C18 C19 C15 . . . . -0.8(5) ?
C11 C18 C19 C15 . . . . 178.7(3) ?
N10 C18 C19 C14 . . . . -179.8(3) ?
C11 C18 C19 C14 . . . . -0.3(5) ?
C36 C31 C32 C33 . . . . -1.1(4) ?
P1 C31 C32 C33 . . . . 172.5(2) ?
C31 C32 C33 C34 . . . . 0.4(5) ?
C32 C33 C34 C35 . . . . 0.3(6) ?
C33 C34 C35 C36 . . . . -0.2(6) ?
C32 C31 C36 C35 . . . . 1.1(4) ?
P1 C31 C36 C35 . . . . -172.5(2) ?
C34 C35 C36 C31 . . . . -0.5(5) ?
C46 C41 C42 C43 . . . . -0.6(4) ?
P1 C41 C42 C43 . . . . -178.7(2) ?
C41 C42 C43 C44 . . . . -0.1(4) ?
C42 C43 C44 C45 . . . . 0.7(4) ?
C43 C44 C45 C46 . . . . -0.6(5) ?
C44 C45 C46 C41 . . . . 0.0(5) ?
C42 C41 C46 C45 . . . . 0.7(4) ?
P1 C41 C46 C45 . . . . 178.7(3) ?
C56 C51 C52 C53 . . . . -0.7(4) ?
P1 C51 C52 C53 . . . . 177.9(2) ?
C51 C52 C53 C54 . . . . 0.5(4) ?
C52 C53 C54 C55 . . . . -0.4(5) ?
C53 C54 C55 C56 . . . . 0.5(5) ?
C54 C55 C56 C51 . . . . -0.7(5) ?
C52 C51 C56 C55 . . . . 0.8(4) ?
P1 C51 C56 C55 . . . . -177.8(3) ?
C66 C61 C62 C63 . . . . 0.8(4) ?
P2 C61 C62 C63 . . . . 172.6(2) ?
C61 C62 C63 C64 . . . . -1.1(4) ?
C62 C63 C64 C65 . . . . 0.8(5) ?
C63 C64 C65 C66 . . . . -0.3(5) ?
C64 C65 C66 C61 . . . . 0.1(4) ?
C62 C61 C66 C65 . . . . -0.3(4) ?
P2 C61 C66 C65 . . . . -172.4(2) ?
C76 C71 C72 C73 . . . . 0.4(4) ?
P2 C71 C72 C73 . . . . -175.6(2) ?
C71 C72 C73 C74 . . . . 0.4(4) ?
C72 C73 C74 C75 . . . . -0.5(5) ?
C73 C74 C75 C76 . . . . -0.2(5) ?
C72 C71 C76 C75 . . . . -1.1(4) ?
P2 C71 C76 C75 . . . . 174.6(2) ?
C74 C75 C76 C71 . . . . 1.0(5) ?
C86 C81 C82 C83 . . . . -0.8(4) ?
P2 C81 C82 C83 . . . . 178.93(19) ?
C81 C82 C83 C84 . . . . -1.4(4) ?
C82 C83 C84 C85 . . . . 1.9(4) ?
C83 C84 C85 C86 . . . . -0.2(5) ?
C84 C85 C86 C81 . . . . -2.1(4) ?
C82 C81 C86 C85 . . . . 2.6(4) ?
P2 C81 C86 C85 . . . . -177.2(2) ?
C6 C7 N1 C8 . . . . 1.6(4) ?
C17 C7 N1 C8 . . . . -174.9(2) ?
C6 C7 N1 Ru1 . . . . -177.1(2) ?
C17 C7 N1 Ru1 . . . . 6.5(3) ?
C1 C8 N1 C7 . . . . 178.1(2) ?
C9 C8 N1 C7 . . . . -1.1(3) ?
C1 C8 N1 Ru1 . . . . -3.4(3) ?
C9 C8 N1 Ru1 . . . . 177.36(16) ?
C16 C17 N10 C18 . . . . -4.8(4) ?
C7 C17 N10 C18 . . . . 173.5(2) ?
C16 C17 N10 Ru1 . . . . 169.7(2) ?
C7 C17 N10 Ru1 . . . . -12.0(3) ?
C11 C18 N10 C17 . . . . -175.6(2) ?
C19 C18 N10 C17 . . . . 3.9(4) ?
C11 C18 N10 Ru1 . . . . 10.9(3) ?
C19 C18 N10 Ru1 . . . . -169.6(2) ?
C36 C31 P1 C41 . . . . -147.1(2) ?
C32 C31 P1 C41 . . . . 39.4(2) ?
C36 C31 P1 C51 . . . . -40.9(2) ?
C32 C31 P1 C51 . . . . 145.6(2) ?
C36 C31 P1 Ru1 . . . . 84.3(2) ?
C32 C31 P1 Ru1 . . . . -89.2(2) ?
C42 C41 P1 C31 . . . . -140.7(2) ?
C46 C41 P1 C31 . . . . 41.3(3) ?
C42 C41 P1 C51 . . . . 113.2(2) ?
C46 C41 P1 C51 . . . . -64.8(2) ?
C42 C41 P1 Ru1 . . . . -15.4(2) ?
C46 C41 P1 Ru1 . . . . 166.6(2) ?
C52 C51 P1 C31 . . . . 139.2(2) ?
C56 C51 P1 C31 . . . . -42.2(2) ?
C52 C51 P1 C41 . . . . -114.2(2) ?
C56 C51 P1 C41 . . . . 64.4(2) ?
C52 C51 P1 Ru1 . . . . 16.0(2) ?
C56 C51 P1 Ru1 . . . . -165.5(2) ?
C82 C81 P2 C61 . . . . -120.7(2) ?
C86 C81 P2 C61 . . . . 59.1(2) ?
C82 C81 P2 C71 . . . . 129.3(2) ?
C86 C81 P2 C71 . . . . -51.0(2) ?
C82 C81 P2 Ru1 . . . . 4.1(2) ?
C86 C81 P2 Ru1 . . . . -176.17(17) ?
C62 C61 P2 C81 . . . . 13.6(2) ?
C66 C61 P2 C81 . . . . -174.69(18) ?
C62 C61 P2 C71 . . . . 119.5(2) ?
C66 C61 P2 C71 . . . . -68.8(2) ?
C62 C61 P2 Ru1 . . . . -113.88(19) ?
C66 C61 P2 Ru1 . . . . 57.9(2) ?
C76 C71 P2 C81 . . . . 137.9(2) ?
C72 C71 P2 C81 . . . . -46.3(2) ?
C76 C71 P2 C61 . . . . 30.1(2) ?
C72 C71 P2 C61 . . . . -154.09(19) ?
C76 C71 P2 Ru1 . . . . -95.3(2) ?
C72 C71 P2 Ru1 . . . . 80.43(19) ?

_cod_database_fobs_code 2312871
